data_7018910
loop_
_publ_author_name
'Rivers, Joseph H.'
'Depue Anderson, Lauren J.'
'Starr, Cotton M. N.'
'Jones, Richard A.'

_publ_section_title
;
 Rhodium pyrazolate complexes as potential CVD precursors.
;
_journal_issue 17
_journal_name_full 'Dalton transactions (Cambridge, England : 2003)'
_journal_page_first 5401
_journal_page_last 5408
_journal_paper_doi 10.1039/c2dt12450e
_journal_volume 41
_journal_year 2012
_chemical_formula_moiety 'C12 H36 P4 Rh, C5 H F6 N2'
_chemical_formula_sum 'C17 H37 F6 N2 P4 Rh'
_chemical_formula_weight 610.28
_chemical_name_systematic
;
tetrakis-trimethylphosphine-rhodium(i)
bis-trifluoromethyl-pyrazolate
;
_space_group_IT_number 4
_symmetry_cell_setting monoclinic
_symmetry_space_group_name_Hall 'P 2yb'
_symmetry_space_group_name_H-M 'P 1 21 1'
_atom_sites_solution_hydrogens geom
_atom_sites_solution_primary direct
_atom_sites_solution_secondary difmap
_audit_creation_method SHELXL-97
_cell_angle_alpha 90.00
_cell_angle_beta 111.392(3)
_cell_angle_gamma 90.00
_cell_formula_units_Z 2
_cell_length_a 9.2999(4)
_cell_length_b 16.5877(9)
_cell_length_c 9.4383(4)
_cell_measurement_reflns_used 3015
_cell_measurement_temperature 123(2)
_cell_measurement_theta_max 27.48
_cell_measurement_theta_min 1
_cell_volume 1355.68(11)
_computing_cell_refinement 'Collect software, Nonius B.V. 1998'
_computing_data_collection 'Collect software, Nonius B.V. 1998'
_computing_data_reduction
;
DENZO and Scalepack (Otwinoski and Minor, 1997)
;
_computing_molecular_graphics 'Ortep-3 for Windows (Farrugia, 1999)'
_computing_publication_material 'CIFTAB (Sheldrick, 1998)'
_computing_structure_refinement 'SHELXL-97 (Sheldrick, 2008)'
_computing_structure_solution 'SIR97 (Altomare et al., 1999)'
_diffrn_ambient_temperature 123(2)
_diffrn_measured_fraction_theta_full 0.989
_diffrn_measured_fraction_theta_max 0.989
_diffrn_measurement_device_type 'Nonius Kappa CCD'
_diffrn_measurement_method '\w scans'
_diffrn_radiation_monochromator graphite
_diffrn_radiation_source 'fine-focus sealed tube'
_diffrn_radiation_type MoK\a
_diffrn_radiation_wavelength 0.71069
_diffrn_reflns_av_R_equivalents 0.0000
_diffrn_reflns_av_sigmaI/netI 0.1993
_diffrn_reflns_limit_h_max 12
_diffrn_reflns_limit_h_min -11
_diffrn_reflns_limit_k_max 21
_diffrn_reflns_limit_k_min -20
_diffrn_reflns_limit_l_max 12
_diffrn_reflns_limit_l_min -12
_diffrn_reflns_number 5779
_diffrn_reflns_theta_full 27.50
_diffrn_reflns_theta_max 27.50
_diffrn_reflns_theta_min 2.32
_exptl_absorpt_coefficient_mu 0.914
_exptl_absorpt_correction_T_max 0.931
_exptl_absorpt_correction_T_min 0.812
_exptl_absorpt_correction_type multi-scan
_exptl_absorpt_process_details '(HKL SCALEPACK; Otwinowski & Minor, 1997)'
_exptl_crystal_colour orange
_exptl_crystal_density_diffrn 1.495
_exptl_crystal_density_method 'not measured'
_exptl_crystal_description needle
_exptl_crystal_F_000 624
_exptl_crystal_size_max 0.2
_exptl_crystal_size_mid 0.08
_exptl_crystal_size_min 0.08
_refine_diff_density_max 0.757
_refine_diff_density_min -0.856
_refine_diff_density_rms 0.202
_refine_ls_abs_structure_details 'Flack H D (1983), Acta Cryst. A39, 876-881'
_refine_ls_abs_structure_Flack -0.03(6)
_refine_ls_extinction_method none
_refine_ls_goodness_of_fit_ref 1.007
_refine_ls_hydrogen_treatment constr
_refine_ls_matrix_type full
_refine_ls_number_parameters 313
_refine_ls_number_reflns 5779
_refine_ls_number_restraints 118
_refine_ls_restrained_S_all 1.025
_refine_ls_R_factor_all 0.1572
_refine_ls_R_factor_gt 0.0663
_refine_ls_shift/su_max 0.000
_refine_ls_shift/su_mean 0.000
_refine_ls_structure_factor_coef Fsqd
_refine_ls_weighting_details 'calc w=1/[\s^2^(Fo^2^)+(0.0591P)^2^+0.0000P] where P=(Fo^2^+2Fc^2^)/3'
_refine_ls_weighting_scheme calc
_refine_ls_wR_factor_gt 0.1138
_refine_ls_wR_factor_ref 0.1524
_reflns_number_gt 3452
_reflns_number_total 5779
_reflns_threshold_expression >2sigma(I)
_cod_data_source_file c2dt12450e.txt
_cod_data_source_block RhP4Pz
_cod_original_sg_symbol_H-M P21
_cod_database_code 7018910

loop_
_symmetry_equiv_pos_as_xyz
'x, y, z'
'-x, y+1/2, -z'

loop_
_atom_site_label
_atom_site_type_symbol
_atom_site_fract_x
_atom_site_fract_y
_atom_site_fract_z
_atom_site_U_iso_or_equiv
_atom_site_adp_type
_atom_site_occupancy
_atom_site_symmetry_multiplicity
_atom_site_calc_flag
_atom_site_refinement_flags
_atom_site_disorder_assembly
_atom_site_disorder_group
Rh1 Rh 0.02026(7) 0.12084(5) 0.32083(7) 0.0249(2) Uani 1 1 d . . .
P1 P 0.1146(3) 0.03318(17) 0.1870(3) 0.0321(6) Uani 1 1 d . . .
P2 P -0.1106(3) 0.19379(17) 0.1052(3) 0.0327(7) Uani 1 1 d . . .
P3 P -0.1402(3) 0.16683(18) 0.4391(3) 0.0332(6) Uani 1 1 d . . .
P4 P 0.2112(3) 0.08763(17) 0.5506(3) 0.0320(7) Uani 1 1 d . . .
F1 F 0.4768(13) 0.3749(8) 0.3124(9) 0.127(5) Uani 1 1 d . . .
F2 F 0.3315(9) 0.2770(5) 0.2888(8) 0.078(2) Uani 1 1 d . . .
F3 F 0.2416(14) 0.3938(7) 0.2818(9) 0.128(5) Uani 1 1 d . . .
F4 F 0.5162(17) 0.4016(13) 1.0071(15) 0.084(7) Uani 0.55 1 d PDU A 1
F5 F 0.312(3) 0.4544(12) 0.8717(17) 0.118(7) Uani 0.55 1 d PDU A 1
F6 F 0.312(3) 0.3339(13) 0.934(2) 0.136(11) Uani 0.55 1 d PDU A 1
F4B F 0.2464(16) 0.3774(15) 0.877(2) 0.078(7) Uani 0.45 1 d PDU A 2
F5B F 0.447(2) 0.3193(12) 0.9931(17) 0.077(7) Uani 0.45 1 d PDU A 2
F6B F 0.453(3) 0.4441(13) 0.967(2) 0.117(11) Uani 0.45 1 d PDU A 2
N1 N 0.5324(10) 0.3089(6) 0.6086(10) 0.043(2) Uani 1 1 d . . .
N2 N 0.5400(11) 0.3195(6) 0.7544(10) 0.049(3) Uani 1 1 d . . .
C1 C 0.3625(19) 0.3506(10) 0.3538(15) 0.072(4) Uani 1 1 d . . .
C2 C 0.4068(13) 0.3477(7) 0.5183(12) 0.039(3) Uani 1 1 d . . .
C3 C 0.3320(14) 0.3842(7) 0.5998(12) 0.050(3) Uani 1 1 d . . .
H3 H 0.2406 0.4159 0.5630 0.060 Uiso 1 1 calc R . .
C4 C 0.4200(11) 0.3647(6) 0.7504(11) 0.034(3) Uani 1 1 d D A .
C5 C 0.3912(12) 0.3821(7) 0.8890(14) 0.068(4) Uani 1 1 d D . .
C6 C 0.2828(13) 0.0560(8) 0.1398(13) 0.058(4) Uani 1 1 d . . .
H6A H 0.3728 0.0638 0.2336 0.087 Uiso 1 1 calc R . .
H6B H 0.2639 0.1054 0.0786 0.087 Uiso 1 1 calc R . .
H6C H 0.3026 0.0113 0.0816 0.087 Uiso 1 1 calc R . .
C7 C 0.1619(14) -0.0662(7) 0.2758(12) 0.049(3) Uani 1 1 d . . .
H7A H 0.2068 -0.0998 0.2171 0.073 Uiso 1 1 calc R . .
H7B H 0.0677 -0.0919 0.2779 0.073 Uiso 1 1 calc R . .
H7C H 0.2364 -0.0603 0.3801 0.073 Uiso 1 1 calc R . .
C8 C -0.0246(14) 0.0018(8) -0.0031(12) 0.040(3) Uani 1 1 d . . .
H8A H 0.0246 -0.0378 -0.0479 0.059 Uiso 1 1 calc R . .
H8B H -0.0557 0.0490 -0.0697 0.059 Uiso 1 1 calc R . .
H8C H -0.1159 -0.0223 0.0084 0.059 Uiso 1 1 calc R . .
C9 C -0.1597(14) 0.2980(7) 0.1326(12) 0.051(3) Uani 1 1 d . . .
H9A H -0.0658 0.3270 0.1936 0.076 Uiso 1 1 calc R . .
H9B H -0.2329 0.2983 0.1854 0.076 Uiso 1 1 calc R . .
H9C H -0.2067 0.3243 0.0333 0.076 Uiso 1 1 calc R . .
C10 C 0.0044(15) 0.2197(9) -0.0120(13) 0.047(4) Uani 1 1 d . . .
H10A H -0.0534 0.2579 -0.0915 0.071 Uiso 1 1 calc R . .
H10B H 0.0253 0.1707 -0.0591 0.071 Uiso 1 1 calc R . .
H10C H 0.1022 0.2442 0.0526 0.071 Uiso 1 1 calc R . .
C11 C -0.2932(12) 0.1558(7) -0.0381(10) 0.048(3) Uani 1 1 d . . .
H11A H -0.3605 0.1359 0.0136 0.072 Uiso 1 1 calc R . .
H11B H -0.2705 0.1118 -0.0960 0.072 Uiso 1 1 calc R . .
H11C H -0.3453 0.1996 -0.1075 0.072 Uiso 1 1 calc R . .
C12 C -0.3481(11) 0.1657(8) 0.3216(13) 0.052(3) Uani 1 1 d . . .
H12A H -0.4073 0.1839 0.3828 0.077 Uiso 1 1 calc R . .
H12B H -0.3795 0.1108 0.2851 0.077 Uiso 1 1 calc R . .
H12C H -0.3678 0.2019 0.2344 0.077 Uiso 1 1 calc R . .
C13 C -0.1542(12) 0.1052(8) 0.5960(10) 0.047(4) Uani 1 1 d . . .
H13A H -0.0556 0.1070 0.6824 0.070 Uiso 1 1 calc R . .
H13B H -0.1780 0.0493 0.5618 0.070 Uiso 1 1 calc R . .
H13C H -0.2363 0.1265 0.6273 0.070 Uiso 1 1 calc R . .
C14 C -0.1186(12) 0.2664(7) 0.5280(11) 0.043(3) Uani 1 1 d . . .
H14A H -0.2058 0.2766 0.5603 0.064 Uiso 1 1 calc R . .
H14B H -0.1165 0.3077 0.4545 0.064 Uiso 1 1 calc R . .
H14C H -0.0220 0.2683 0.6166 0.064 Uiso 1 1 calc R . .
C15 C 0.2032(13) -0.0041(7) 0.6561(11) 0.046(3) Uani 1 1 d . . .
H15A H 0.2997 -0.0097 0.7442 0.069 Uiso 1 1 calc R . .
H15B H 0.1897 -0.0511 0.5895 0.069 Uiso 1 1 calc R . .
H15C H 0.1162 -0.0006 0.6908 0.069 Uiso 1 1 calc R . .
C16 C 0.2505(13) 0.1652(7) 0.6988(10) 0.047(3) Uani 1 1 d . . .
H16A H 0.1653 0.1669 0.7364 0.070 Uiso 1 1 calc R . .
H16B H 0.2605 0.2178 0.6561 0.070 Uiso 1 1 calc R . .
H16C H 0.3468 0.1522 0.7830 0.070 Uiso 1 1 calc R . .
C17 C 0.4086(11) 0.0815(8) 0.5505(12) 0.052(3) Uani 1 1 d . . .
H17A H 0.4816 0.0735 0.6548 0.078 Uiso 1 1 calc R . .
H17B H 0.4335 0.1317 0.5096 0.078 Uiso 1 1 calc R . .
H17C H 0.4158 0.0361 0.4871 0.078 Uiso 1 1 calc R . .

loop_
_atom_site_aniso_label
_atom_site_aniso_U_11
_atom_site_aniso_U_22
_atom_site_aniso_U_33
_atom_site_aniso_U_23
_atom_site_aniso_U_13
_atom_site_aniso_U_12
Rh1 0.0278(4) 0.0258(4) 0.0215(3) 0.0000(5) 0.0093(2) -0.0009(5)
P1 0.0364(15) 0.0346(17) 0.0269(13) -0.0024(12) 0.0133(12) 0.0000(13)
P2 0.0353(16) 0.0330(17) 0.0264(13) 0.0032(12) 0.0073(11) 0.0005(13)
P3 0.0360(16) 0.0361(17) 0.0302(14) -0.0017(12) 0.0155(12) -0.0017(13)
P4 0.0328(15) 0.0358(16) 0.0250(13) 0.0004(11) 0.0077(11) -0.0018(12)
F1 0.147(10) 0.192(12) 0.045(5) -0.021(6) 0.039(6) -0.096(9)
F2 0.083(6) 0.091(7) 0.049(4) -0.013(4) 0.011(4) -0.008(5)
F3 0.170(11) 0.134(10) 0.050(5) 0.039(6) 0.004(6) 0.068(9)
F4 0.064(11) 0.13(2) 0.047(9) -0.021(12) 0.005(8) -0.020(13)
F5 0.146(18) 0.134(18) 0.099(14) -0.025(13) 0.074(13) 0.047(16)
F6 0.20(2) 0.15(2) 0.106(17) -0.044(15) 0.120(18) -0.10(2)
F4B 0.083(14) 0.098(19) 0.079(14) -0.012(12) 0.059(11) 0.013(13)
F5B 0.087(15) 0.123(18) 0.039(10) 0.008(10) 0.043(11) 0.023(15)
F6B 0.18(3) 0.11(2) 0.10(2) -0.042(17) 0.093(18) -0.08(2)
N1 0.043(6) 0.046(6) 0.041(6) 0.007(5) 0.017(5) 0.001(5)
N2 0.042(6) 0.064(7) 0.034(6) 0.003(5) 0.007(4) 0.002(5)
C1 0.091(12) 0.083(12) 0.048(9) -0.003(9) 0.034(9) -0.028(10)
C2 0.039(7) 0.042(7) 0.037(6) 0.002(5) 0.016(5) -0.007(6)
C3 0.057(8) 0.030(7) 0.052(7) 0.005(6) 0.008(6) 0.015(6)
C4 0.036(6) 0.035(7) 0.035(6) 0.006(5) 0.018(5) 0.001(5)
C5 0.071(11) 0.088(13) 0.053(9) -0.001(9) 0.030(8) -0.003(10)
C6 0.045(7) 0.081(11) 0.053(7) -0.005(7) 0.024(6) 0.001(7)
C7 0.070(9) 0.039(8) 0.039(6) -0.004(5) 0.022(6) 0.009(6)
C8 0.041(7) 0.045(8) 0.036(6) -0.022(6) 0.018(5) -0.007(6)
C9 0.064(8) 0.038(8) 0.045(7) 0.009(6) 0.014(6) 0.002(6)
C10 0.052(8) 0.059(10) 0.030(6) 0.011(6) 0.013(6) -0.012(7)
C11 0.046(7) 0.059(8) 0.025(5) 0.005(5) -0.004(5) 0.005(6)
C12 0.028(6) 0.069(9) 0.064(7) 0.006(6) 0.024(5) -0.007(6)
C13 0.057(6) 0.056(11) 0.037(5) -0.011(6) 0.028(5) -0.009(6)
C14 0.052(7) 0.042(7) 0.041(6) -0.007(5) 0.025(5) 0.010(6)
C15 0.069(8) 0.032(7) 0.029(6) 0.013(5) 0.008(5) 0.005(6)
C16 0.050(7) 0.058(8) 0.025(5) -0.011(5) 0.006(5) -0.007(6)
C17 0.037(6) 0.081(10) 0.036(6) 0.001(6) 0.010(5) 0.002(6)

loop_
_atom_type_symbol
_atom_type_description
_atom_type_scat_dispersion_real
_atom_type_scat_dispersion_imag
_atom_type_scat_source
C C 0.0033 0.0016 'International Tables Vol C Tables 4.2.6.8 and 6.1.1.4'
H H 0.0000 0.0000 'International Tables Vol C Tables 4.2.6.8 and 6.1.1.4'
N N 0.0061 0.0033 'International Tables Vol C Tables 4.2.6.8 and 6.1.1.4'
F F 0.0171 0.0103 'International Tables Vol C Tables 4.2.6.8 and 6.1.1.4'
P P 0.1023 0.0942 'International Tables Vol C Tables 4.2.6.8 and 6.1.1.4'
Rh Rh -1.1178 0.9187 'International Tables Vol C Tables 4.2.6.8 and 6.1.1.4'

loop_
_geom_angle_atom_site_label_1
_geom_angle_atom_site_label_2
_geom_angle_atom_site_label_3
_geom_angle
P3 Rh1 P2 91.57(10)
P3 Rh1 P1 157.39(10)
P2 Rh1 P1 91.80(9)
P3 Rh1 P4 92.06(9)
P2 Rh1 P4 158.95(10)
P1 Rh1 P4 92.77(10)
C6 P1 C7 102.5(6)
C6 P1 C8 100.4(5)
C7 P1 C8 99.0(6)
C6 P1 Rh1 122.6(4)
C7 P1 Rh1 113.2(4)
C8 P1 Rh1 115.8(4)
C9 P2 C10 95.4(6)
C9 P2 C11 102.4(5)
C10 P2 C11 102.6(5)
C9 P2 Rh1 116.8(4)
C10 P2 Rh1 114.7(4)
C11 P2 Rh1 121.0(4)
C14 P3 C13 99.2(5)
C14 P3 C12 101.6(5)
C13 P3 C12 96.4(5)
C14 P3 Rh1 122.7(4)
C13 P3 Rh1 117.1(4)
C12 P3 Rh1 115.4(4)
C15 P4 C16 101.8(5)
C15 P4 C17 101.1(6)
C16 P4 C17 96.7(5)
C15 P4 Rh1 122.5(4)
C16 P4 Rh1 114.8(4)
C17 P4 Rh1 115.9(3)
C2 N1 N2 107.1(9)
C4 N2 N1 108.0(8)
F3 C1 F1 108.2(14)
F3 C1 F2 105.2(12)
F1 C1 F2 101.7(13)
F3 C1 C2 115.6(14)
F1 C1 C2 112.3(12)
F2 C1 C2 112.7(12)
N1 C2 C3 111.4(10)
N1 C2 C1 122.6(12)
C3 C2 C1 125.9(12)
C2 C3 C4 104.0(10)
C2 C3 H3 128.0
C4 C3 H3 128.0
N2 C4 C3 109.5(10)
N2 C4 C5 120.8(8)
C3 C4 C5 129.6(10)
F6B C5 F4B 109.0(13)
F6 C5 F4 108.2(12)
F6 C5 F5 103.8(12)
F4 C5 F5 98.8(11)
F6B C5 F5B 102.8(12)
F4B C5 F5B 96.9(11)
F6 C5 C4 120.0(11)
F6B C5 C4 119.4(12)
F4B C5 C4 115.6(11)
F4 C5 C4 114.3(11)
F5 C5 C4 109.2(10)
F5B C5 C4 110.0(10)
P1 C6 H6A 109.5
P1 C6 H6B 109.5
H6A C6 H6B 109.5
P1 C6 H6C 109.5
H6A C6 H6C 109.5
H6B C6 H6C 109.5
P1 C7 H7A 109.5
P1 C7 H7B 109.5
H7A C7 H7B 109.5
P1 C7 H7C 109.5
H7A C7 H7C 109.5
H7B C7 H7C 109.5
P1 C8 H8A 109.5
P1 C8 H8B 109.5
H8A C8 H8B 109.5
P1 C8 H8C 109.5
H8A C8 H8C 109.5
H8B C8 H8C 109.5
P2 C9 H9A 109.5
P2 C9 H9B 109.5
H9A C9 H9B 109.5
P2 C9 H9C 109.5
H9A C9 H9C 109.5
H9B C9 H9C 109.5
P2 C10 H10A 109.5
P2 C10 H10B 109.5
H10A C10 H10B 109.5
P2 C10 H10C 109.5
H10A C10 H10C 109.5
H10B C10 H10C 109.5
P2 C11 H11A 109.5
P2 C11 H11B 109.5
H11A C11 H11B 109.5
P2 C11 H11C 109.5
H11A C11 H11C 109.5
H11B C11 H11C 109.5
P3 C12 H12A 109.5
P3 C12 H12B 109.5
H12A C12 H12B 109.5
P3 C12 H12C 109.5
H12A C12 H12C 109.5
H12B C12 H12C 109.5
P3 C13 H13A 109.5
P3 C13 H13B 109.5
H13A C13 H13B 109.5
P3 C13 H13C 109.5
H13A C13 H13C 109.5
H13B C13 H13C 109.5
P3 C14 H14A 109.5
P3 C14 H14B 109.5
H14A C14 H14B 109.5
P3 C14 H14C 109.5
H14A C14 H14C 109.5
H14B C14 H14C 109.5
P4 C15 H15A 109.5
P4 C15 H15B 109.5
H15A C15 H15B 109.5
P4 C15 H15C 109.5
H15A C15 H15C 109.5
H15B C15 H15C 109.5
P4 C16 H16A 109.5
P4 C16 H16B 109.5
H16A C16 H16B 109.5
P4 C16 H16C 109.5
H16A C16 H16C 109.5
H16B C16 H16C 109.5
P4 C17 H17A 109.5
P4 C17 H17B 109.5
H17A C17 H17B 109.5
P4 C17 H17C 109.5
H17A C17 H17C 109.5
H17B C17 H17C 109.5

loop_
_geom_bond_atom_site_label_1
_geom_bond_atom_site_label_2
_geom_bond_distance
Rh1 P3 2.295(3)
Rh1 P2 2.298(3)
Rh1 P1 2.299(3)
Rh1 P4 2.313(2)
P1 C6 1.817(11)
P1 C7 1.830(11)
P1 C8 1.863(11)
P2 C9 1.829(12)
P2 C10 1.847(13)
P2 C11 1.853(10)
P3 C14 1.831(11)
P3 C13 1.843(11)
P3 C12 1.845(10)
P4 C15 1.834(10)
P4 C16 1.836(10)
P4 C17 1.839(10)
F1 C1 1.323(16)
F2 C1 1.348(16)
F3 C1 1.298(18)
F4 C5 1.324(13)
F5 C5 1.383(13)
F6 C5 1.266(13)
F4B C5 1.314(13)
F5B C5 1.397(14)
F6B C5 1.274(13)
N1 C2 1.333(13)
N1 N2 1.364(12)
N2 C4 1.334(13)
C1 C2 1.455(17)
C2 C3 1.355(16)
C3 C4 1.395(13)
C3 H3 0.9500
C4 C5 1.456(16)
C6 H6A 0.9800
C6 H6B 0.9800
C6 H6C 0.9800
C7 H7A 0.9800
C7 H7B 0.9800
C7 H7C 0.9800
C8 H8A 0.9800
C8 H8B 0.9800
C8 H8C 0.9800
C9 H9A 0.9800
C9 H9B 0.9800
C9 H9C 0.9800
C10 H10A 0.9800
C10 H10B 0.9800
C10 H10C 0.9800
C11 H11A 0.9800
C11 H11B 0.9800
C11 H11C 0.9800
C12 H12A 0.9800
C12 H12B 0.9800
C12 H12C 0.9800
C13 H13A 0.9800
C13 H13B 0.9800
C13 H13C 0.9800
C14 H14A 0.9800
C14 H14B 0.9800
C14 H14C 0.9800
C15 H15A 0.9800
C15 H15B 0.9800
C15 H15C 0.9800
C16 H16A 0.9800
C16 H16B 0.9800
C16 H16C 0.9800
C17 H17A 0.9800
C17 H17B 0.9800
C17 H17C 0.9800
